data_1543458
loop_
_publ_author_name
'Bimoussa, Abdoullah'
'Auhmani, Aziz'
'Ait Itto, My Youssef'
'Daran, Jean-Claude'
'Auhmani, Abdelwahed'

_publ_section_title
;
 (1<i>S</i>,3<i>R</i>,8<i>R</i>,11<i>S</i>)-2,2,11-Tribromo-10-bromomethyl-3,7,7-trimethyltricyclo[6.4.0.0^1,3^]dodec-9-ene
;
_journal_coeditor_code SU4046
_journal_issue 5
_journal_name_full IUCrData
_journal_page_first x160820
_journal_paper_doi 10.1107/S2414314616008208
_journal_volume 1
_journal_year 2016
_chemical_formula_iupac 'C16 H22 Br4'
_chemical_formula_moiety 'C16 H22 Br4'
_chemical_formula_sum 'C16 H22 Br4'
_chemical_formula_weight 533.97
_chemical_name_systematic
(1<i>S</i>,3<i>R</i>,8<i>R</i>,11<i>S</i>)-2,2,11-Tribromo-10-bromomethyl-3,7,7-trimethyltricyclo[6.4.0.0^1,3^]dodec-9-ene
_space_group_crystal_system orthorhombic
_space_group_IT_number 19
_space_group_name_Hall 'P 2ac 2ab'
_space_group_name_H-M_alt 'P 21 21 21'
_symmetry_space_group_name_Hall 'P 2ac 2ab'
_symmetry_space_group_name_H-M 'P 21 21 21'
_atom_sites_solution_hydrogens geom
_atom_sites_solution_primary direct
_atom_sites_solution_secondary difmap
_audit_creation_method SHELXL-2014/6
_cell_angle_alpha 90
_cell_angle_beta 90
_cell_angle_gamma 90
_cell_formula_units_Z 4
_cell_length_a 8.2323(3)
_cell_length_b 12.9269(6)
_cell_length_c 16.6298(8)
_cell_measurement_reflns_used 3346
_cell_measurement_temperature 173(2)
_cell_measurement_theta_max 27.5960
_cell_measurement_theta_min 3.9800
_cell_volume 1769.71(13)
_computing_cell_refinement
;
CrysAlis PRO (Agilent, 2014)
;
_computing_data_collection
;
CrysAlis PRO (Agilent, 2014)
;
_computing_data_reduction
;
CrysAlis PRO (Agilent, 2014)
;
_computing_molecular_graphics
;
ORTEPIII (Burnett & Johnson, 1996), ORTEP-3 for Windows (Farrugia,
2012)
and Mercury (Macrae <i>et al.</i>,  2008)
;
_computing_publication_material
;
SHELXL2013 (Sheldrick, 2015b)
;
_computing_structure_refinement
;
SHELXL2013 (Sheldrick, 2015b)
;
_computing_structure_solution
;
SHELXT (Sheldrick, 2015a)
;
_diffrn_ambient_temperature 173(2)
_diffrn_detector_area_resol_mean 16.1978
_diffrn_measured_fraction_theta_full 0.994
_diffrn_measured_fraction_theta_max 0.997
_diffrn_measurement_device 'four-circle diffractometer'
_diffrn_measurement_device_type 'Agilent Xcalibur (Eos, Gemini ultra)'
_diffrn_measurement_method '\w scans'
_diffrn_radiation_monochromator graphite
_diffrn_radiation_type 'Mo K\a'
_diffrn_radiation_wavelength 0.71073
_diffrn_reflns_av_R_equivalents 0.0402
_diffrn_reflns_limit_h_max 9
_diffrn_reflns_limit_h_min -10
_diffrn_reflns_limit_k_max 15
_diffrn_reflns_limit_k_min -16
_diffrn_reflns_limit_l_max 20
_diffrn_reflns_limit_l_min -20
_diffrn_reflns_number 11268
_diffrn_reflns_theta_full 26.400
_diffrn_reflns_theta_max 26.371
_diffrn_reflns_theta_min 3.179
_exptl_absorpt_coefficient_mu 9.086
_exptl_absorpt_correction_T_max 1.00000
_exptl_absorpt_correction_T_min 0.41916
_exptl_absorpt_correction_type multi-scan
_exptl_absorpt_process_details
;
(CrysAlis PRO; Agilent, 2014)
;
_exptl_crystal_colour colourless
_exptl_crystal_density_diffrn 2.004
_exptl_crystal_description block
_exptl_crystal_F_000 1032
_exptl_crystal_size_max 0.430
_exptl_crystal_size_mid 0.400
_exptl_crystal_size_min 0.300
_refine_diff_density_max 0.643
_refine_diff_density_min -0.513
_refine_ls_abs_structure_details
;
Flack <i>x</i> determined using 1187 quotients
[(<i>I</i>^+^)-(<i>I</i>^-^)]/[(<i>I</i>^+^)+(<i>I</i>^-^)]
(Parsons <i>et al.</i>,  2013)
;
_refine_ls_abs_structure_Flack 0.012(10)
_refine_ls_extinction_method none
_refine_ls_goodness_of_fit_ref 1.031
_refine_ls_hydrogen_treatment constr
_refine_ls_matrix_type full
_refine_ls_number_parameters 184
_refine_ls_number_reflns 3613
_refine_ls_number_restraints 0
_refine_ls_restrained_S_all 1.031
_refine_ls_R_factor_all 0.0456
_refine_ls_R_factor_gt 0.0331
_refine_ls_shift/su_max 0.000
_refine_ls_shift/su_mean 0.000
_refine_ls_structure_factor_coef Fsqd
_refine_ls_weighting_details 'w=1/[\s^2^(Fo^2^)+(0.0234P)^2^] where P=(Fo^2^+2Fc^2^)/3'
_refine_ls_weighting_scheme calc
_refine_ls_wR_factor_gt 0.0557
_refine_ls_wR_factor_ref 0.0590
_reflns_number_gt 3134
_reflns_number_total 3613
_reflns_threshold_expression 'I > 2\s(I)'
_cod_data_source_file su4046sup1.cif
_cod_data_source_block I
_cod_database_code 1543458
_shelx_space_group_comment
;
The symmetry employed for this shelxl refinement is uniquely defined
by the following loop, which should always be used as a source of
symmetry information in preference to the above space-group names.
They are only intended as comments.
;
_shelx_estimated_absorpt_t_min 0.112
_shelx_estimated_absorpt_t_max 0.171
_shelxl_version_number 2014/6

loop_
_space_group_symop_operation_xyz
'x, y, z'
'-x+1/2, -y, z+1/2'
'-x, y+1/2, -z+1/2'
'x+1/2, -y+1/2, -z'

loop_
_atom_site_type_symbol
_atom_site_label
_atom_site_fract_x
_atom_site_fract_y
_atom_site_fract_z
_atom_site_U_iso_or_equiv
_atom_site_adp_type
_atom_site_calc_flag
_atom_site_occupancy
Br Br1 0.05260(8) 0.56106(5) 0.67535(4) 0.03128(18) Uani d 1
Br Br2 0.13902(7) 0.76812(5) 0.76212(4) 0.02943(18) Uani d 1
Br Br3 0.60458(8) 0.43670(5) 0.58816(4) 0.02900(17) Uani d 1
Br Br4 0.55545(9) 0.74212(6) 0.50995(4) 0.0406(2) Uani d 1
C C1 0.3528(6) 0.5794(4) 0.7786(3) 0.0139(12) Uani d 1
C C2 0.1822(6) 0.6206(4) 0.7604(4) 0.0195(14) Uani d 1
C C3 0.2090(7) 0.5603(4) 0.8355(4) 0.0174(13) Uani d 1
C C4 0.2083(8) 0.6157(5) 0.9159(4) 0.0241(15) Uani d 1
H H4A 0.1019 0.6042 0.9422 0.029 Uiso calc 1
H H4B 0.2200 0.6909 0.9064 0.029 Uiso calc 1
C C5 0.3426(7) 0.5802(4) 0.9728(4) 0.0237(15) Uani d 1
H H5A 0.3073 0.5919 1.0290 0.028 Uiso calc 1
H H5B 0.3601 0.5050 0.9656 0.028 Uiso calc 1
C C6 0.5019(7) 0.6364(5) 0.9588(4) 0.0274(16) Uani d 1
H H6A 0.5769 0.6171 1.0029 0.033 Uiso calc 1
H H6B 0.4808 0.7115 0.9638 0.033 Uiso calc 1
C C7 0.5918(7) 0.6184(4) 0.8781(4) 0.0177(13) Uani d 1
C C8 0.4870(7) 0.6539(4) 0.8038(4) 0.0142(13) Uani d 1
H H8 0.4307 0.7187 0.8212 0.017 Uiso calc 1
C C9 0.5864(6) 0.6831(4) 0.7325(4) 0.0160(13) Uani d 1
H H9 0.6568 0.7408 0.7387 0.019 Uiso calc 1
C C10 0.5871(7) 0.6373(4) 0.6616(3) 0.0169(13) Uani d 1
C C11 0.4812(7) 0.5458(4) 0.6459(4) 0.0155(13) Uani d 1
H H11 0.3883 0.5681 0.6113 0.019 Uiso calc 1
C C12 0.4136(7) 0.4963(4) 0.7215(3) 0.0161(13) Uani d 1
H H12A 0.4994 0.4550 0.7481 0.019 Uiso calc 1
H H12B 0.3232 0.4492 0.7072 0.019 Uiso calc 1
C C13 0.1367(7) 0.4518(4) 0.8427(4) 0.0279(16) Uani d 1
H H13A 0.0227 0.4568 0.8591 0.042 Uiso calc 1
H H13B 0.1975 0.4122 0.8830 0.042 Uiso calc 1
H H13C 0.1437 0.4166 0.7906 0.042 Uiso calc 1
C C14 0.6506(8) 0.5080(5) 0.8732(4) 0.0337(18) Uani d 1
H H14A 0.7130 0.4912 0.9216 0.051 Uiso calc 1
H H14B 0.7199 0.4998 0.8257 0.051 Uiso calc 1
H H14C 0.5571 0.4614 0.8690 0.051 Uiso calc 1
C C15 0.7424(10) 0.6898(5) 0.8830(5) 0.0389(19) Uani d 1
H H15A 0.8011 0.6762 0.9332 0.058 Uiso calc 1
H H15B 0.7074 0.7622 0.8818 0.058 Uiso calc 1
H H15C 0.8140 0.6761 0.8372 0.058 Uiso calc 1
C C16 0.6895(8) 0.6788(5) 0.5946(4) 0.0235(15) Uani d 1
H H16A 0.7546 0.6219 0.5712 0.028 Uiso calc 1
H H16B 0.7657 0.7311 0.6163 0.028 Uiso calc 1

loop_
_atom_site_aniso_label
_atom_site_aniso_U_11
_atom_site_aniso_U_22
_atom_site_aniso_U_33
_atom_site_aniso_U_12
_atom_site_aniso_U_13
_atom_site_aniso_U_23
Br1 0.0204(3) 0.0462(4) 0.0273(4) -0.0028(3) -0.0094(3) -0.0014(4)
Br2 0.0272(3) 0.0255(3) 0.0356(4) 0.0109(3) -0.0029(3) 0.0066(3)
Br3 0.0374(4) 0.0256(3) 0.0240(4) 0.0037(3) 0.0084(3) -0.0079(3)
Br4 0.0426(4) 0.0494(4) 0.0297(4) 0.0010(4) -0.0092(4) 0.0182(4)
C1 0.011(3) 0.019(3) 0.012(3) 0.000(2) 0.001(2) 0.000(3)
C2 0.015(3) 0.019(3) 0.024(4) 0.004(2) -0.006(3) -0.003(3)
C3 0.013(3) 0.023(3) 0.016(3) 0.000(3) 0.003(3) 0.000(3)
C4 0.026(3) 0.026(3) 0.020(4) 0.006(3) 0.005(3) 0.004(3)
C5 0.030(4) 0.030(4) 0.012(3) 0.005(3) 0.002(3) 0.003(3)
C6 0.028(4) 0.037(4) 0.017(4) 0.007(3) -0.003(3) 0.002(3)
C7 0.017(3) 0.024(3) 0.013(3) 0.001(3) -0.005(3) -0.002(3)
C8 0.015(3) 0.015(3) 0.013(3) 0.002(2) -0.003(3) -0.002(3)
C9 0.011(3) 0.012(3) 0.025(3) -0.003(2) -0.003(3) 0.003(3)
C10 0.018(3) 0.018(3) 0.014(3) 0.000(2) -0.002(3) 0.006(3)
C11 0.013(3) 0.017(3) 0.016(3) 0.004(2) 0.000(2) -0.005(3)
C12 0.017(3) 0.014(3) 0.017(3) -0.001(2) -0.004(3) 0.000(3)
C13 0.025(3) 0.026(3) 0.034(4) -0.009(3) 0.006(3) 0.010(3)
C14 0.037(4) 0.038(4) 0.026(4) 0.019(3) -0.011(4) -0.003(3)
C15 0.039(4) 0.050(4) 0.028(4) -0.007(4) -0.015(4) -0.003(4)
C16 0.023(3) 0.027(3) 0.021(4) -0.002(3) -0.004(3) 0.004(3)

loop_
_atom_type_symbol
_atom_type_description
_atom_type_scat_dispersion_real
_atom_type_scat_dispersion_imag
_atom_type_scat_source
C C 0.0033 0.0016 'International Tables Vol C Tables 4.2.6.8 and 6.1.1.4'
H H 0.0000 0.0000 'International Tables Vol C Tables 4.2.6.8 and 6.1.1.4'
Br Br -0.2901 2.4595 'International Tables Vol C Tables 4.2.6.8 and 6.1.1.4'

loop_
_geom_angle_atom_site_label_1
_geom_angle_atom_site_label_2
_geom_angle_atom_site_label_3
_geom_angle
C12 C1 C8 112.3(4)
C12 C1 C2 115.1(5)
C8 C1 C2 119.9(5)
C12 C1 C3 121.7(5)
C8 C1 C3 119.4(5)
C2 C1 C3 58.1(4)
C3 C2 C1 61.1(4)
C3 C2 Br1 119.2(4)
C1 C2 Br1 120.8(4)
C3 C2 Br2 122.0(4)
C1 C2 Br2 120.5(4)
Br1 C2 Br2 107.5(3)
C2 C3 C4 119.5(5)
C2 C3 C13 119.2(5)
C4 C3 C13 111.3(5)
C2 C3 C1 60.9(4)
C4 C3 C1 118.1(5)
C13 C3 C1 119.7(5)
C3 C4 C5 113.7(5)
C3 C4 H4A 108.8
C5 C4 H4A 108.8
C3 C4 H4B 108.8
C5 C4 H4B 108.8
H4A C4 H4B 107.7
C6 C5 C4 112.8(5)
C6 C5 H5A 109.0
C4 C5 H5A 109.0
C6 C5 H5B 109.0
C4 C5 H5B 109.0
H5A C5 H5B 107.8
C5 C6 C7 118.3(5)
C5 C6 H6A 107.7
C7 C6 H6A 107.7
C5 C6 H6B 107.7
C7 C6 H6B 107.7
H6A C6 H6B 107.1
C14 C7 C15 108.0(5)
C14 C7 C6 110.0(5)
C15 C7 C6 104.3(5)
C14 C7 C8 114.1(5)
C15 C7 C8 107.8(5)
C6 C7 C8 111.9(5)
C9 C8 C1 109.9(5)
C9 C8 C7 113.4(5)
C1 C8 C7 115.4(5)
C9 C8 H8 105.8
C1 C8 H8 105.8
C7 C8 H8 105.8
C10 C9 C8 126.8(5)
C10 C9 H9 116.6
C8 C9 H9 116.6
C9 C10 C11 120.6(5)
C9 C10 C16 120.4(5)
C11 C10 C16 118.9(5)
C10 C11 C12 113.8(5)
C10 C11 Br3 110.4(4)
C12 C11 Br3 106.8(4)
C10 C11 H11 108.6
C12 C11 H11 108.6
Br3 C11 H11 108.6
C11 C12 C1 109.9(4)
C11 C12 H12A 109.7
C1 C12 H12A 109.7
C11 C12 H12B 109.7
C1 C12 H12B 109.7
H12A C12 H12B 108.2
C3 C13 H13A 109.5
C3 C13 H13B 109.5
H13A C13 H13B 109.5
C3 C13 H13C 109.5
H13A C13 H13C 109.5
H13B C13 H13C 109.5
C7 C14 H14A 109.5
C7 C14 H14B 109.5
H14A C14 H14B 109.5
C7 C14 H14C 109.5
H14A C14 H14C 109.5
H14B C14 H14C 109.5
C7 C15 H15A 109.5
C7 C15 H15B 109.5
H15A C15 H15B 109.5
C7 C15 H15C 109.5
H15A C15 H15C 109.5
H15B C15 H15C 109.5
C10 C16 Br4 111.4(4)
C10 C16 H16A 109.3
Br4 C16 H16A 109.3
C10 C16 H16B 109.3
Br4 C16 H16B 109.3
H16A C16 H16B 108.0

loop_
_geom_bond_atom_site_label_1
_geom_bond_atom_site_label_2
_geom_bond_distance
Br1 C2 1.933(6)
Br2 C2 1.939(5)
Br3 C11 1.985(5)
Br4 C16 1.968(6)
C1 C12 1.520(8)
C1 C8 1.524(7)
C1 C2 1.532(7)
C1 C3 1.535(7)
C2 C3 1.488(8)
C3 C4 1.516(8)
C3 C13 1.529(8)
C4 C5 1.526(8)
C4 H4A 0.9900
C4 H4B 0.9900
C5 C6 1.517(8)
C5 H5A 0.9900
C5 H5B 0.9900
C6 C7 1.550(8)
C6 H6A 0.9900
C6 H6B 0.9900
C7 C14 1.508(8)
C7 C15 1.547(9)
C7 C8 1.575(8)
C8 C9 1.490(8)
C8 H8 1.0000
C9 C10 1.320(8)
C9 H9 0.9500
C10 C11 1.492(8)
C10 C16 1.496(8)
C11 C12 1.516(8)
C11 H11 1.0000
C12 H12A 0.9900
C12 H12B 0.9900
C13 H13A 0.9800
C13 H13B 0.9800
C13 H13C 0.9800
C14 H14A 0.9800
C14 H14B 0.9800
C14 H14C 0.9800
C15 H15A 0.9800
C15 H15B 0.9800
C15 H15C 0.9800
C16 H16A 0.9900
C16 H16B 0.9900

loop_
_geom_hbond_atom_site_label_D
_geom_hbond_atom_site_label_H
_geom_hbond_atom_site_label_A
_geom_hbond_site_symmetry_A
_geom_hbond_distance_DH
_geom_hbond_distance_HA
_geom_hbond_distance_DA
_geom_hbond_angle_DHA
C4 H4A Br3 2_565 0.99 3.01 3.911(6) 152

_cod_database_fobs_code 1543458
